data_7123340
loop_
_publ_author_name
'wang, qian'
'Shao, Yanli'
'Lu, Ming'

_publ_section_title
;
 Amino-tetrazole functionalized fused triazolo-triazine and
 tetrazolo-triazine energetic materials
;
_journal_name_full 'Chemical Communications'
_journal_paper_doi 10.1039/C9CC01777A
_journal_year 2019
_chemical_formula_moiety 'C5 H3 N11 O2, C2 H6 O'
_chemical_formula_sum 'C7 H9 N11 O3'
_chemical_formula_weight 295.25
_space_group_crystal_system orthorhombic
_space_group_IT_number 62
_space_group_name_Hall '-P 2ac 2n'
_space_group_name_H-M_alt 'P n m a'
_symmetry_space_group_name_Hall '-P 2ac 2n'
_symmetry_space_group_name_H-M 'P n m a'
_atom_sites_solution_hydrogens mixed
_audit_block_doi 10.5517/ccdc.csd.cc20f9j9
_audit_creation_method SHELXL-2014/7
_audit_update_record
;
2018-08-02 deposited with the CCDC.    2019-04-26 downloaded from the CCDC.
;
_cell_angle_alpha 90
_cell_angle_beta 90
_cell_angle_gamma 90
_cell_formula_units_Z 4
_cell_length_a 27.752(5)
_cell_length_b 6.2922(14)
_cell_length_c 6.9744(16)
_cell_measurement_reflns_used 758
_cell_measurement_temperature 173(2)
_cell_measurement_theta_max 23.78
_cell_measurement_theta_min 3.01
_cell_volume 1217.9(4)
_computing_structure_refinement 'SHELXL-2014/7 (Sheldrick, 2014)'
_diffrn_ambient_temperature 173(2)
_diffrn_measured_fraction_theta_full 0.994
_diffrn_measured_fraction_theta_max 0.994
_diffrn_measurement_device_type 'PHOTON 100 CMOS detector'
_diffrn_measurement_method 'omega scan'
_diffrn_radiation_type MoK\a
_diffrn_radiation_wavelength 0.71073
_diffrn_reflns_av_R_equivalents 0.0774
_diffrn_reflns_av_unetI/netI 0.0554
_diffrn_reflns_Laue_measured_fraction_full 0.994
_diffrn_reflns_Laue_measured_fraction_max 0.994
_diffrn_reflns_limit_h_max 33
_diffrn_reflns_limit_h_min -30
_diffrn_reflns_limit_k_max 7
_diffrn_reflns_limit_k_min -7
_diffrn_reflns_limit_l_max 8
_diffrn_reflns_limit_l_min -6
_diffrn_reflns_number 4659
_diffrn_reflns_point_group_measured_fraction_full 0.994
_diffrn_reflns_point_group_measured_fraction_max 0.994
_diffrn_reflns_theta_full 25.242
_diffrn_reflns_theta_max 25.346
_diffrn_reflns_theta_min 2.936
_diffrn_source 'fine-focus sealed tube'
_exptl_absorpt_coefficient_mu 0.131
_exptl_absorpt_correction_T_max 0.7452
_exptl_absorpt_correction_T_min 0.5811
_exptl_absorpt_correction_type multi-scan
_exptl_absorpt_process_details 'SADABS (Bruker, 2014)'
_exptl_crystal_density_diffrn 1.610
_exptl_crystal_description needle
_exptl_crystal_F_000 608
_exptl_crystal_size_max 0.210
_exptl_crystal_size_mid 0.090
_exptl_crystal_size_min 0.070
_refine_diff_density_max 0.402
_refine_diff_density_min -0.480
_refine_diff_density_rms 0.104
_refine_ls_extinction_method none
_refine_ls_goodness_of_fit_ref 1.060
_refine_ls_hydrogen_treatment mixed
_refine_ls_matrix_type full
_refine_ls_number_parameters 134
_refine_ls_number_reflns 1229
_refine_ls_number_restraints 3
_refine_ls_restrained_S_all 1.059
_refine_ls_R_factor_all 0.1279
_refine_ls_R_factor_gt 0.0721
_refine_ls_shift/su_max 0.000
_refine_ls_shift/su_mean 0.000
_refine_ls_structure_factor_coef Fsqd
_refine_ls_weighting_details 'w=1/[\s^2^(Fo^2^)+(0.0655P)^2^+3.0145P] where P=(Fo^2^+2Fc^2^)/3'
_refine_ls_weighting_scheme calc
_refine_ls_wR_factor_gt 0.1555
_refine_ls_wR_factor_ref 0.1852
_reflns_Friedel_coverage 0.000
_reflns_number_gt 761
_reflns_number_total 1229
_reflns_threshold_expression 'I > 2\s(I)'
_cod_data_source_file c9cc01777a2.cif
_cod_data_source_block 1_CCDC1
_cod_database_code 7123340
_shelx_shelxl_version_number 2014/7
_shelx_space_group_comment
;
The symmetry employed for this shelxl refinement is uniquely defined
by the following loop, which should always be used as a source of
symmetry information in preference to the above space-group names.
They are only intended as comments.
;
_shelx_estimated_absorpt_t_min 0.973
_shelx_estimated_absorpt_t_max 0.991

loop_
_space_group_symop_operation_xyz
'x, y, z'
'-x+1/2, -y, z+1/2'
'-x, y+1/2, -z'
'x+1/2, -y+1/2, -z+1/2'
'-x, -y, -z'
'x-1/2, y, -z-1/2'
'x, -y-1/2, z'
'-x-1/2, y-1/2, z-1/2'

loop_
_atom_site_label
_atom_site_type_symbol
_atom_site_fract_x
_atom_site_fract_y
_atom_site_fract_z
_atom_site_U_iso_or_equiv
_atom_site_adp_type
_atom_site_occupancy
_atom_site_site_symmetry_order
_atom_site_calc_flag
_atom_site_refinement_flags_posn
_atom_site_refinement_flags_adp
_atom_site_refinement_flags_occupancy
_atom_site_disorder_assembly
_atom_site_disorder_group
C1 C 0.39997(19) 0.7500 0.4914(9) 0.0296(15) Uani 1 2 d S T P . .
C2 C 0.32618(19) 0.7500 0.4461(8) 0.0195(12) Uani 1 2 d S T P . .
C3 C 0.2540(2) 0.7500 0.6910(8) 0.0231(13) Uani 1 2 d S T P . .
C4 C 0.30051(19) 0.7500 0.7753(8) 0.0239(13) Uani 1 2 d S T P . .
C5 C 0.2118(2) 0.7500 0.8132(8) 0.0225(13) Uani 1 2 d S T P . .
N1 N 0.36791(17) 0.7500 0.3469(7) 0.0266(12) Uani 1 2 d S T P . .
N3 N 0.33619(16) 0.7500 0.6388(6) 0.0228(11) Uani 1 2 d S T P . .
N4 N 0.28125(16) 0.7500 0.3742(6) 0.0245(12) Uani 1 2 d S T P . .
N5 N 0.24619(15) 0.7500 0.5017(6) 0.0202(11) Uani 1 2 d S T P . .
N6 N 0.4515(2) 0.7500 0.4556(9) 0.0499(17) Uani 1 2 d S T P . .
N7 N 0.16598(17) 0.7500 0.7520(7) 0.0259(12) Uani 1 2 d DS T P . .
H7D H 0.1528(19) 0.7500 0.639(6) 0.031 Uiso 1 2 d DS U P . .
N8 N 0.13706(17) 0.7500 0.9068(7) 0.0295(13) Uani 1 2 d S T P . .
N9 N 0.16512(17) 0.7500 1.0565(7) 0.0280(12) Uani 1 2 d S T P . .
N10 N 0.21286(17) 0.7500 1.0042(7) 0.0264(11) Uani 1 2 d S T P . .
N11 N 0.31240(16) 0.7500 0.9588(7) 0.0266(12) Uani 1 2 d DS T P . .
H11D H 0.2870(16) 0.7500 1.032(8) 0.032 Uiso 1 2 d DS U P . .
H11E H 0.3422(13) 0.7500 0.992(9) 0.032 Uiso 1 2 d DS U P . .
N2A N 0.38438(16) 0.7500 0.6727(7) 0.0294(13) Uani 1 2 d S T P . .
O1 O 0.4642(2) 0.6943(11) 0.2943(10) 0.053(2) Uiso 0.5 1 d . . P . .
O2 O 0.4785(2) 0.786(8) 0.5894(9) 0.063(10) Uani 0.5 1 d . . P . .
O3 O 0.12522(17) 0.700(2) 0.4224(8) 0.043(4) Uani 0.5 1 d . . P A -1
H3 H 0.1384 0.7149 0.3133 0.051 Uiso 0.5 1 d R U P A -1
C6 C 0.0738(3) 0.7034(14) 0.3980(12) 0.034(2) Uiso 0.5 1 d . . P A -1
H6A H 0.0611 0.5575 0.4136 0.041 Uiso 0.5 1 calc R U P A -1
H6B H 0.0662 0.7510 0.2661 0.041 Uiso 0.5 1 calc R U P A -1
C7 C 0.0495(4) 0.8462(18) 0.5371(17) 0.068(3) Uiso 0.5 1 d . . P A -1
H7A H 0.0570 0.8001 0.6680 0.102 Uiso 0.5 1 calc R U P A -1
H7B H 0.0146 0.8406 0.5169 0.102 Uiso 0.5 1 calc R U P A -1
H7C H 0.0609 0.9921 0.5184 0.102 Uiso 0.5 1 calc R U P A -1

loop_
_atom_site_aniso_label
_atom_site_aniso_U_11
_atom_site_aniso_U_22
_atom_site_aniso_U_33
_atom_site_aniso_U_23
_atom_site_aniso_U_13
_atom_site_aniso_U_12
C1 0.021(3) 0.038(4) 0.030(4) 0.000 0.005(3) 0.000
C2 0.024(3) 0.021(3) 0.013(3) 0.000 -0.003(2) 0.000
C3 0.029(3) 0.020(3) 0.021(3) 0.000 -0.001(2) 0.000
C4 0.023(3) 0.035(4) 0.014(3) 0.000 0.006(2) 0.000
C5 0.027(3) 0.025(3) 0.016(3) 0.000 0.004(2) 0.000
N1 0.037(3) 0.027(3) 0.017(3) 0.000 0.001(2) 0.000
N3 0.024(2) 0.033(3) 0.011(2) 0.000 0.000(2) 0.000
N4 0.029(3) 0.032(3) 0.012(2) 0.000 0.000(2) 0.000
N5 0.024(2) 0.027(3) 0.010(2) 0.000 0.0005(19) 0.000
N6 0.041(3) 0.078(5) 0.031(4) 0.000 0.006(3) 0.000
N7 0.030(3) 0.033(3) 0.015(3) 0.000 0.001(2) 0.000
N8 0.033(3) 0.037(3) 0.019(3) 0.000 0.007(2) 0.000
N9 0.030(3) 0.040(3) 0.014(3) 0.000 -0.001(2) 0.000
N10 0.031(3) 0.036(3) 0.012(2) 0.000 0.001(2) 0.000
N11 0.021(2) 0.045(3) 0.014(3) 0.000 0.003(2) 0.000
N2A 0.021(3) 0.045(4) 0.022(3) 0.000 -0.002(2) 0.000
O2 0.037(3) 0.10(3) 0.047(4) 0.003(6) -0.007(3) -0.013(7)
O3 0.023(2) 0.087(14) 0.018(3) -0.002(3) 0.000(2) -0.004(3)

loop_
_atom_type_symbol
_atom_type_description
_atom_type_scat_dispersion_real
_atom_type_scat_dispersion_imag
_atom_type_scat_source
C C 0.0033 0.0016 'International Tables Vol C Tables 4.2.6.8 and 6.1.1.4'
H H 0.0000 0.0000 'International Tables Vol C Tables 4.2.6.8 and 6.1.1.4'
N N 0.0061 0.0033 'International Tables Vol C Tables 4.2.6.8 and 6.1.1.4'
O O 0.0106 0.0060 'International Tables Vol C Tables 4.2.6.8 and 6.1.1.4'

loop_
_geom_angle_atom_site_label_1
_geom_angle_atom_site_label_2
_geom_angle_atom_site_label_3
_geom_angle
_geom_angle_site_symmetry_1
_geom_angle_site_symmetry_3
N2A C1 N1 119.7(5) . .
N2A C1 N6 118.8(5) . .
N1 C1 N6 121.5(6) . .
N1 C2 N4 127.2(5) . .
N1 C2 N3 109.2(5) . .
N4 C2 N3 123.6(5) . .
N5 C3 C4 123.8(5) . .
N5 C3 C5 116.7(5) . .
C4 C3 C5 119.5(5) . .
N11 C4 N3 119.4(5) . .
N11 C4 C3 128.9(5) . .
N3 C4 C3 111.6(5) . .
N10 C5 N7 109.8(5) . .
N10 C5 C3 124.8(5) . .
N7 C5 C3 125.4(5) . .
C2 N1 C1 100.6(5) . .
N2A N3 C2 111.7(4) . .
N2A N3 C4 126.1(5) . .
C2 N3 C4 122.2(5) . .
N5 N4 C2 115.7(4) . .
N4 N5 C3 123.1(5) . .
O2 N6 O2 22(5) 7_575 .
O2 N6 O1 125.2(8) 7_575 7_575
O2 N6 O1 118.0(12) . 7_575
O2 N6 O1 118.0(12) 7_575 .
O2 N6 O1 125.2(8) . .
O1 N6 O1 33.1(7) 7_575 .
O2 N6 C1 118.3(6) 7_575 .
O2 N6 C1 118.3(6) . .
O1 N6 C1 116.2(6) 7_575 .
O1 N6 C1 116.2(6) . .
N8 N7 C5 108.1(5) . .
N8 N7 H7D 118(4) . .
C5 N7 H7D 133(4) . .
N9 N8 N7 106.7(4) . .
N8 N9 N10 111.3(4) . .
C5 N10 N9 104.2(5) . .
C4 N11 H11D 112(4) . .
C4 N11 H11E 120(4) . .
H11D N11 H11E 128(6) . .
C1 N2A N3 98.9(4) . .
O1 O1 N6 73.4(3) 7_575 .
O2 O2 N6 79(2) 7_575 .
C6 O3 H3 108.7 . .
O3 C6 C7 112.5(8) . .
O3 C6 H6A 109.1 . .
C7 C6 H6A 109.1 . .
O3 C6 H6B 109.1 . .
C7 C6 H6B 109.1 . .
H6A C6 H6B 107.8 . .
C6 C7 H7A 109.5 . .
C6 C7 H7B 109.5 . .
H7A C7 H7B 109.5 . .
C6 C7 H7C 109.5 . .
H7A C7 H7C 109.5 . .
H7B C7 H7C 109.5 . .

loop_
_geom_bond_atom_site_label_1
_geom_bond_atom_site_label_2
_geom_bond_distance
_geom_bond_site_symmetry_2
C1 N2A 1.336(8) .
C1 N1 1.344(8) .
C1 N6 1.451(7) .
C2 N1 1.349(7) .
C2 N4 1.344(7) .
C2 N3 1.372(7) .
C3 N5 1.338(7) .
C3 C4 1.418(8) .
C3 C5 1.448(8) .
C4 N11 1.322(7) .
C4 N3 1.373(7) .
C5 N10 1.332(7) .
C5 N7 1.342(7) .
N3 N2A 1.358(6) .
N4 N5 1.318(6) .
N6 O2 1.219(13) 7_575
N6 O2 1.219(13) .
N6 O1 1.230(8) 7_575
N6 O1 1.230(8) .
N7 N8 1.345(7) .
N7 H7D 0.87(4) .
N8 N9 1.302(7) .
N9 N10 1.374(7) .
N11 H11D 0.87(3) .
N11 H11E 0.86(3) .
O1 O1 0.701(14) 7_575
O2 O2 0.46(10) 7_575
O3 C6 1.437(8) .
O3 H3 0.8500 .
C6 C7 1.484(13) .
C6 H6A 0.9900 .
C6 H6B 0.9900 .
C7 H7A 0.9800 .
C7 H7B 0.9800 .
C7 H7C 0.9800 .
